data_7229625
loop_
_publ_author_name
'Celania, Chris'
'Smetana, Volodymyr'
'Mudring, Anja-Verena'

_publ_section_title
;
 Bringing order to large-scale disordered complex metal alloys:
 Gd2Au15&#x2212;xSbxand BaAuxGa12&#x2212;x
;
_journal_issue 3
_journal_name_full CrystEngComm
_journal_page_first 348
_journal_paper_doi 10.1039/C7CE01865G
_journal_volume 20
_journal_year 2018
_chemical_formula_sum 'Au4.38 Ba Ga7.62'
_chemical_formula_weight 1528.93
_space_group_crystal_system tetragonal
_space_group_IT_number 140
_space_group_name_Hall '-I 4 2c'
_space_group_name_H-M_alt 'I 4/m c m'
_symmetry_space_group_name_Hall '-I 4 2c'
_symmetry_space_group_name_H-M 'I 4/m c m'
_audit_creation_method SHELXL-2014/7
_cell_angle_alpha 90
_cell_angle_beta 90
_cell_angle_gamma 90
_cell_formula_units_Z 8
_cell_length_a 8.7740(10)
_cell_length_b 8.7740(10)
_cell_length_c 26.064(4)
_cell_measurement_reflns_used 5394
_cell_measurement_temperature 293(2)
_cell_measurement_theta_max 24.996
_cell_measurement_theta_min 1.563
_cell_volume 2006.5(4)
_computing_structure_refinement 'SHELXL-2014/7 (Sheldrick, 2014)'
_diffrn_ambient_temperature 293(2)
_diffrn_measured_fraction_theta_full 1.000
_diffrn_measured_fraction_theta_max 1.000
_diffrn_measurement_device_type 'Bruker CCD'
_diffrn_radiation_type MoK\a
_diffrn_radiation_wavelength 0.71073
_diffrn_reflns_av_R_equivalents 0.1407
_diffrn_reflns_av_unetI/netI 0.0659
_diffrn_reflns_Laue_measured_fraction_full 1.000
_diffrn_reflns_Laue_measured_fraction_max 1.000
_diffrn_reflns_limit_h_max 10
_diffrn_reflns_limit_h_min -10
_diffrn_reflns_limit_k_max 6
_diffrn_reflns_limit_k_min -10
_diffrn_reflns_limit_l_max 30
_diffrn_reflns_limit_l_min -30
_diffrn_reflns_number 5394
_diffrn_reflns_point_group_measured_fraction_full 1.000
_diffrn_reflns_point_group_measured_fraction_max 1.000
_diffrn_reflns_theta_full 24.996
_diffrn_reflns_theta_max 24.996
_diffrn_reflns_theta_min 1.563
_exptl_absorpt_coefficient_mu 87.418
_exptl_absorpt_correction_T_max 0.04
_exptl_absorpt_correction_T_min 0.02
_exptl_absorpt_correction_type empirical
_exptl_absorpt_process_details 'Blessing, 1995'
_exptl_crystal_density_diffrn 10.123
_exptl_crystal_description 'irregular fragment'
_exptl_crystal_F_000 5102.8
_exptl_crystal_size_max 0.07
_exptl_crystal_size_mid 0.05
_exptl_crystal_size_min 0.05
_refine_diff_density_max 4.999
_refine_diff_density_min -5.018
_refine_diff_density_rms 0.795
_refine_ls_extinction_coef 0.00017(4)
_refine_ls_extinction_expression Fc^*^=kFc[1+0.001xFc^2^\l^3^/sin(2\q)]^-1/4^
_refine_ls_extinction_method 'SHELXL-2014/7 (Sheldrick 2014'
_refine_ls_goodness_of_fit_ref 1.164
_refine_ls_hydrogen_treatment undef
_refine_ls_matrix_type full
_refine_ls_number_parameters 52
_refine_ls_number_reflns 508
_refine_ls_number_restraints 0
_refine_ls_restrained_S_all 1.164
_refine_ls_R_factor_all 0.0939
_refine_ls_R_factor_gt 0.0733
_refine_ls_shift/su_max 0.000
_refine_ls_shift/su_mean 0.000
_refine_ls_structure_factor_coef Fsqd
_refine_ls_weighting_details 'w=1/[\s^2^(Fo^2^)+(0.0413P)^2^+1255.4324P] where P=(Fo^2^+2Fc^2^)/3'
_refine_ls_weighting_scheme calc
_refine_ls_wR_factor_gt 0.1587
_refine_ls_wR_factor_ref 0.1687
_reflns_Friedel_coverage 0.000
_reflns_number_gt 386
_reflns_number_total 508
_reflns_threshold_expression 'I > 2\s(I)'
_cod_data_source_file c7ce01865g1.cif
_cod_data_source_block 3
_cod_depositor_comments 'Adding full bibliography for 7229622--7229625.cif.'
_cod_original_cell_volume 2006.5(6)
_cod_database_code 7229625
_shelx_shelxl_version_number 2014/7
_shelx_space_group_comment
;
The symmetry employed for this shelxl refinement is uniquely defined
by the following loop, which should always be used as a source of
symmetry information in preference to the above space-group names.
They are only intended as comments.
;

loop_
_space_group_symop_operation_xyz
'x, y, z'
'-x, -y, z'
'-y, x, z'
'y, -x, z'
'-x, y, -z+1/2'
'x, -y, -z+1/2'
'y, x, -z+1/2'
'-y, -x, -z+1/2'
'x+1/2, y+1/2, z+1/2'
'-x+1/2, -y+1/2, z+1/2'
'-y+1/2, x+1/2, z+1/2'
'y+1/2, -x+1/2, z+1/2'
'-x+1/2, y+1/2, -z+1'
'x+1/2, -y+1/2, -z+1'
'y+1/2, x+1/2, -z+1'
'-y+1/2, -x+1/2, -z+1'
'-x, -y, -z'
'x, y, -z'
'y, -x, -z'
'-y, x, -z'
'x, -y, z-1/2'
'-x, y, z-1/2'
'-y, -x, z-1/2'
'y, x, z-1/2'
'-x+1/2, -y+1/2, -z+1/2'
'x+1/2, y+1/2, -z+1/2'
'y+1/2, -x+1/2, -z+1/2'
'-y+1/2, x+1/2, -z+1/2'
'x+1/2, -y+1/2, z'
'-x+1/2, y+1/2, z'
'-y+1/2, -x+1/2, z'
'y+1/2, x+1/2, z'

loop_
_atom_site_label
_atom_site_type_symbol
_atom_site_fract_x
_atom_site_fract_y
_atom_site_fract_z
_atom_site_U_iso_or_equiv
_atom_site_adp_type
_atom_site_occupancy
_atom_site_site_symmetry_order
_atom_site_calc_flag
_atom_site_refinement_flags_posn
_atom_site_refinement_flags_adp
_atom_site_refinement_flags_occupancy
Ba1 Ba 0.0000 0.0000 0.2500 0.0112(13) Uani 1 8 d S T P
Ba2 Ba 0.5000 0.5000 0.0000 0.0131(13) Uani 1 8 d S T P
Au1 Au 0.33224(15) 0.16776(15) 0.19048(7) 0.0117(7) Uani 1 2 d S T P
Au2 Au 0.832(2) 0.668(2) -0.0498(9) 0.004(8) Uani 0.19(18) 2 d S T P
Ga2 Ga 0.832(2) 0.668(2) -0.0498(9) 0.004(8) Uani 0.31(18) 2 d S T P
Au3 Au 0.863(8) 0.637(8) -0.0482(13) 0.038(10) Uani 0.28(18) 2 d S T P
Ga3 Ga 0.863(8) 0.637(8) -0.0482(13) 0.038(10) Uani 0.22(18) 2 d S T P
Au4 Au 0.6680(5) 0.8320(5) -0.0692(2) 0.018(2) Uani 0.34(2) 2 d S T P
Ga4 Ga 0.6680(5) 0.8320(5) -0.0692(2) 0.018(2) Uani 0.16(2) 2 d S T P
Au5 Au 0.6305(12) 0.8695(12) -0.0333(8) 0.052(7) Uani 0.09(2) 2 d S T P
Ga5 Ga 0.6305(12) 0.8695(12) -0.0333(8) 0.052(7) Uani 0.41(2) 2 d S T P
Au6 Au 0.0524(4) 0.1991(4) 0.12804(11) 0.0180(14) Uani 0.143(14) 1 d . . P
Ga6 Ga 0.0524(4) 0.1991(4) 0.12804(11) 0.0180(14) Uani 0.857(14) 1 d . . P
Ga7 Ga 0.3780(4) 0.1220(4) 0.2891(2) 0.0117(7) Uani 1 2 d S T P

loop_
_atom_site_aniso_label
_atom_site_aniso_U_11
_atom_site_aniso_U_22
_atom_site_aniso_U_33
_atom_site_aniso_U_23
_atom_site_aniso_U_13
_atom_site_aniso_U_12
Ba1 0.0108(18) 0.0108(18) 0.012(3) 0.000 0.000 0.000
Ba2 0.0093(18) 0.0093(18) 0.021(3) 0.000 0.000 0.000
Au1 0.0107(8) 0.0107(8) 0.0137(11) 0.0015(5) -0.0015(5) 0.0032(7)
Au2 0.005(8) 0.005(8) 0.001(9) 0.001(4) -0.001(4) 0.001(5)
Ga2 0.005(8) 0.005(8) 0.001(9) 0.001(4) -0.001(4) 0.001(5)
Au3 0.041(14) 0.041(14) 0.031(8) -0.017(7) 0.017(7) -0.021(13)
Ga3 0.041(14) 0.041(14) 0.031(8) -0.017(7) 0.017(7) -0.021(13)
Au4 0.018(2) 0.018(2) 0.017(4) -0.0058(17) 0.0058(17) -0.005(2)
Ga4 0.018(2) 0.018(2) 0.017(4) -0.0058(17) 0.0058(17) -0.005(2)
Au5 0.037(7) 0.037(7) 0.083(16) 0.011(6) -0.011(6) -0.011(6)
Ga5 0.037(7) 0.037(7) 0.083(16) 0.011(6) -0.011(6) -0.011(6)
Au6 0.017(2) 0.018(2) 0.0191(19) 0.0001(13) 0.0033(12) 0.0000(15)
Ga6 0.017(2) 0.018(2) 0.0191(19) 0.0001(13) 0.0033(12) 0.0000(15)
Ga7 0.0107(8) 0.0107(8) 0.0137(11) 0.0015(5) -0.0015(5) 0.0032(7)

loop_
_atom_type_symbol
_atom_type_description
_atom_type_scat_dispersion_real
_atom_type_scat_dispersion_imag
_atom_type_scat_source
Ga Ga 0.2307 1.6083 'International Tables Vol C Tables 4.2.6.8 and 6.1.1.4'
Ba Ba -0.3244 2.2819 'International Tables Vol C Tables 4.2.6.8 and 6.1.1.4'
Au Au -2.0133 8.8022 'International Tables Vol C Tables 4.2.6.8 and 6.1.1.4'

loop_
_geom_angle_atom_site_label_1
_geom_angle_atom_site_label_2
_geom_angle_atom_site_label_3
_geom_angle
_geom_angle_site_symmetry_1
_geom_angle_site_symmetry_3
Au1 Ba1 Au1 129.18(5) . 2
Au1 Ba1 Au1 61.81(5) . 25
Au1 Ba1 Au1 147.21(6) 2 25
Au1 Ba1 Au1 72.53(6) . 28_545
Au1 Ba1 Au1 131.95(5) 2 28_545
Au1 Ba1 Au1 79.39(2) 25 28_545
Au1 Ba1 Au1 79.39(2) . 4
Au1 Ba1 Au1 79.39(2) 2 4
Au1 Ba1 Au1 131.95(6) 25 4
Au1 Ba1 Au1 61.81(5) 28_545 4
Au1 Ba1 Au1 147.21(6) . 26_445
Au1 Ba1 Au1 61.81(5) 2 26_445
Au1 Ba1 Au1 129.18(5) 25 26_445
Au1 Ba1 Au1 79.39(2) 28_545 26_445
Au1 Ba1 Au1 72.53(6) 4 26_445
Au1 Ba1 Au1 131.95(5) . 27_455
Au1 Ba1 Au1 72.53(6) 2 27_455
Au1 Ba1 Au1 79.39(2) 25 27_455
Au1 Ba1 Au1 129.18(5) 28_545 27_455
Au1 Ba1 Au1 147.21(6) 4 27_455
Au1 Ba1 Au1 79.39(2) 26_445 27_455
Au1 Ba1 Au1 79.39(2) . 3
Au1 Ba1 Au1 79.39(2) 2 3
Au1 Ba1 Au1 72.53(6) 25 3
Au1 Ba1 Au1 147.21(6) 28_545 3
Au1 Ba1 Au1 129.18(5) 4 3
Au1 Ba1 Au1 131.95(5) 26_445 3
Au1 Ba1 Au1 61.81(5) 27_455 3
Au1 Ba1 Ga7 42.60(9) . .
Au1 Ba1 Ga7 167.67(9) 2 .
Au1 Ba1 Ga7 43.11(8) 25 .
Au1 Ba1 Ga7 42.54(8) 28_545 .
Au1 Ba1 Ga7 89.21(9) 4 .
Au1 Ba1 Ga7 119.29(8) 26_445 .
Au1 Ba1 Ga7 119.74(9) 27_455 .
Au1 Ba1 Ga7 104.74(8) 3 .
Au1 Ba1 Ga7 119.29(8) . 26_445
Au1 Ba1 Ga7 43.11(9) 2 26_445
Au1 Ba1 Ga7 167.67(9) 25 26_445
Au1 Ba1 Ga7 89.22(9) 28_545 26_445
Au1 Ba1 Ga7 42.54(8) 4 26_445
Au1 Ba1 Ga7 42.60(9) 26_445 26_445
Au1 Ba1 Ga7 104.74(8) 27_455 26_445
Au1 Ba1 Ga7 119.74(9) 3 26_445
Ga7 Ba1 Ga7 128.13(15) . 26_445
Au1 Ba1 Ga7 43.11(8) . 25
Au1 Ba1 Ga7 119.29(8) 2 25
Au1 Ba1 Ga7 42.60(9) 25 25
Au1 Ba1 Ga7 104.74(8) 28_545 25
Au1 Ba1 Ga7 119.74(9) 4 25
Au1 Ba1 Ga7 167.67(9) 26_445 25
Au1 Ba1 Ga7 89.22(9) 27_455 25
Au1 Ba1 Ga7 42.54(8) 3 25
Ga7 Ba1 Ga7 62.61(14) . 25
Ga7 Ba1 Ga7 147.41(17) 26_445 25
Au1 Ba1 Ga7 119.74(9) . 27_455
Au1 Ba1 Ga7 42.54(8) 2 27_455
Au1 Ba1 Ga7 104.74(8) 25 27_455
Au1 Ba1 Ga7 167.67(9) 28_545 27_455
Au1 Ba1 Ga7 119.29(8) 4 27_455
Au1 Ba1 Ga7 89.22(9) 26_445 27_455
Au1 Ba1 Ga7 42.60(9) 27_455 27_455
Au1 Ba1 Ga7 43.11(8) 3 27_455
Ga7 Ba1 Ga7 145.70(15) . 27_455
Ga7 Ba1 Ga7 85.48(5) 26_445 27_455
Ga7 Ba1 Ga7 85.48(5) 25 27_455
Ga2 Ba2 Ga2 180.0(7) 18 2_665
Ga2 Ba2 Au2 0.0 18 18
Ga2 Ba2 Au2 180.0 2_665 18
Ga2 Ba2 Au2 180.0 18 2_665
Ga2 Ba2 Au2 0.0 2_665 2_665
Au2 Ba2 Au2 180.0(7) 18 2_665
Ga2 Ba2 Ga2 136.6(7) 18 17_665
Ga2 Ba2 Ga2 43.4(7) 2_665 17_665
Au2 Ba2 Ga2 136.6(7) 18 17_665
Au2 Ba2 Ga2 43.4(7) 2_665 17_665
Ga2 Ba2 Au2 136.6 18 17_665
Ga2 Ba2 Au2 43.4 2_665 17_665
Au2 Ba2 Au2 136.6(7) 18 17_665
Au2 Ba2 Au2 43.4(7) 2_665 17_665
Ga2 Ba2 Au2 0.0 17_665 17_665
Ga2 Ba2 Ga2 82.1(2) 18 20_655
Ga2 Ba2 Ga2 97.9(2) 2_665 20_655
Au2 Ba2 Ga2 82.1(2) 18 20_655
Au2 Ba2 Ga2 97.9(2) 2_665 20_655
Ga2 Ba2 Ga2 82.1(2) 17_665 20_655
Au2 Ba2 Ga2 82.1(2) 17_665 20_655
Ga2 Ba2 Ga2 97.9(2) 18 4_565
Ga2 Ba2 Ga2 82.1(2) 2_665 4_565
Au2 Ba2 Ga2 97.9(2) 18 4_565
Au2 Ba2 Ga2 82.1(2) 2_665 4_565
Ga2 Ba2 Ga2 97.9(2) 17_665 4_565
Au2 Ba2 Ga2 97.9(2) 17_665 4_565
Ga2 Ba2 Ga2 180.0(7) 20_655 4_565
Ga2 Ba2 Au2 82.1 18 20_655
Ga2 Ba2 Au2 97.9 2_665 20_655
Au2 Ba2 Au2 82.1(2) 18 20_655
Au2 Ba2 Au2 97.9(2) 2_665 20_655
Ga2 Ba2 Au2 82.1 17_665 20_655
Au2 Ba2 Au2 82.1(2) 17_665 20_655
Ga2 Ba2 Au2 0.0 20_655 20_655
Ga2 Ba2 Au2 180.0 4_565 20_655
Ga2 Ba2 Au2 97.9 18 4_565
Ga2 Ba2 Au2 82.1 2_665 4_565
Au2 Ba2 Au2 97.9(2) 18 4_565
Au2 Ba2 Au2 82.1(2) 2_665 4_565
Ga2 Ba2 Au2 97.9 17_665 4_565
Au2 Ba2 Au2 97.9(2) 17_665 4_565
Ga2 Ba2 Au2 180.0 20_655 4_565
Ga2 Ba2 Au2 0.0 4_565 4_565
Au2 Ba2 Au2 180.0(7) 20_655 4_565
Ga2 Ba2 Ga2 82.1(2) 18 19_565
Ga2 Ba2 Ga2 97.9(2) 2_665 19_565
Au2 Ba2 Ga2 82.1(2) 18 19_565
Au2 Ba2 Ga2 97.9(2) 2_665 19_565
Ga2 Ba2 Ga2 82.1(2) 17_665 19_565
Au2 Ba2 Ga2 82.1(2) 17_665 19_565
Ga2 Ba2 Ga2 136.6(7) 20_655 19_565
Ga2 Ba2 Ga2 43.4(7) 4_565 19_565
Au2 Ba2 Ga2 136.6(7) 20_655 19_565
Au2 Ba2 Ga2 43.4(7) 4_565 19_565
Ga2 Ba2 Ga2 97.9(2) 18 3_655
Ga2 Ba2 Ga2 82.1(2) 2_665 3_655
Au2 Ba2 Ga2 97.9(2) 18 3_655
Au2 Ba2 Ga2 82.1(2) 2_665 3_655
Ga2 Ba2 Ga2 97.9(2) 17_665 3_655
Au2 Ba2 Ga2 97.9(2) 17_665 3_655
Ga2 Ba2 Ga2 43.4(7) 20_655 3_655
Ga2 Ba2 Ga2 136.6(7) 4_565 3_655
Au2 Ba2 Ga2 43.4(7) 20_655 3_655
Au2 Ba2 Ga2 136.6(7) 4_565 3_655
Ga2 Ba2 Ga2 180.0(7) 19_565 3_655
Ga7 Au1 Ga7 70.3(2) 27 28_545
Ga7 Au1 Ga7 68.37(19) 27 .
Ga7 Au1 Ga7 68.37(19) 28_545 .
Ga7 Au1 Ga7 137.34(16) 27 25
Ga7 Au1 Ga7 137.34(16) 28_545 25
Ga7 Au1 Ga7 90.91(17) . 25
Ga7 Au1 Ga6 114.74(14) 27 4
Ga7 Au1 Ga6 60.74(14) 28_545 4
Ga7 Au1 Ga6 121.95(9) . 4
Ga7 Au1 Ga6 107.88(10) 25 4
Ga7 Au1 Au6 114.74(14) 27 4
Ga7 Au1 Au6 60.74(14) 28_545 4
Ga7 Au1 Au6 121.95(9) . 4
Ga7 Au1 Au6 107.88(10) 25 4
Ga6 Au1 Au6 0.0 4 4
Ga7 Au1 Ga6 60.74(14) 27 29
Ga7 Au1 Ga6 114.74(14) 28_545 29
Ga7 Au1 Ga6 121.95(9) . 29
Ga7 Au1 Ga6 107.88(10) 25 29
Ga6 Au1 Ga6 103.93(14) 4 29
Au6 Au1 Ga6 103.93(14) 4 29
Ga7 Au1 Au6 60.74(14) 27 29
Ga7 Au1 Au6 114.74(14) 28_545 29
Ga7 Au1 Au6 121.95(9) . 29
Ga7 Au1 Au6 107.88(10) 25 29
Ga6 Au1 Au6 103.9 4 29
Au6 Au1 Au6 103.93(14) 4 29
Ga6 Au1 Au6 0.0 29 29
Ga7 Au1 Ga6 109.15(13) 27 31
Ga7 Au1 Ga6 158.20(15) 28_545 31
Ga7 Au1 Ga6 132.67(12) . 31
Ga7 Au1 Ga6 58.04(12) 25 31
Ga6 Au1 Ga6 102.44(10) 4 31
Au6 Au1 Ga6 102.44(10) 4 31
Ga6 Au1 Ga6 52.73(12) 29 31
Au6 Au1 Ga6 52.73(12) 29 31
Ga7 Au1 Au6 109.15(13) 27 31
Ga7 Au1 Au6 158.20(15) 28_545 31
Ga7 Au1 Au6 132.67(12) . 31
Ga7 Au1 Au6 58.04(12) 25 31
Ga6 Au1 Au6 102.4 4 31
Au6 Au1 Au6 102.44(10) 4 31
Ga6 Au1 Au6 52.7 29 31
Au6 Au1 Au6 52.73(12) 29 31
Ga6 Au1 Au6 0.0 31 31
Ga7 Au1 Au6 158.20(15) 27 .
Ga7 Au1 Au6 109.15(13) 28_545 .
Ga7 Au1 Au6 132.67(12) . .
Ga7 Au1 Au6 58.04(12) 25 .
Ga6 Au1 Au6 52.7 4 .
Au6 Au1 Au6 52.73(12) 4 .
Ga6 Au1 Au6 102.4 29 .
Au6 Au1 Au6 102.44(10) 29 .
Ga6 Au1 Au6 62.8 31 .
Au6 Au1 Au6 62.82(13) 31 .
Au4 Au2 Au5 23.7(5) . .
Au4 Au2 Ga6 76.5(6) . 15_554
Au5 Au2 Ga6 95.3(7) . 15_554
Au4 Au2 Au6 76.5(6) . 15_554
Au5 Au2 Au6 95.3(7) . 15_554
Ga6 Au2 Au6 0.0 15_554 15_554
Au4 Au2 Ga6 76.5(6) . 17_665
Au5 Au2 Ga6 95.3(7) . 17_665
Ga6 Au2 Ga6 74.1(6) 15_554 17_665
Au6 Au2 Ga6 74.1(6) 15_554 17_665
Au4 Au2 Au6 76.5(6) . 17_665
Au5 Au2 Au6 95.3(7) . 17_665
Ga6 Au2 Au6 74.1 15_554 17_665
Au6 Au2 Au6 74.1(6) 15_554 17_665
Ga6 Au2 Au6 0.0 17_665 17_665
Au4 Au2 Ga3 112.4(17) . 18
Au5 Au2 Ga3 88.7(19) . 18
Ga6 Au2 Ga3 142.6(4) 15_554 18
Au6 Au2 Ga3 142.6(4) 15_554 18
Ga6 Au2 Ga3 142.6(4) 17_665 18
Au6 Au2 Ga3 142.6(4) 17_665 18
Au4 Au2 Au3 112.4(17) . 18
Au5 Au2 Au3 88.7(19) . 18
Ga6 Au2 Au3 142.6(4) 15_554 18
Au6 Au2 Au3 142.6(4) 15_554 18
Ga6 Au2 Au3 142.6(4) 17_665 18
Au6 Au2 Au3 142.6(4) 17_665 18
Ga3 Au2 Au3 0.0 18 18
Au4 Au2 Au2 103.9(7) . 18
Au5 Au2 Au2 80.2(6) . 18
Ga6 Au2 Au2 142.8(3) 15_554 18
Au6 Au2 Au2 142.8(3) 15_554 18
Ga6 Au2 Au2 142.8(3) 17_665 18
Au6 Au2 Au2 142.8(3) 17_665 18
Ga3 Au2 Au2 8.5(18) 18 18
Au3 Au2 Au2 8.5(18) 18 18
Au4 Au2 Ga2 103.9(7) . 18
Au5 Au2 Ga2 80.2(6) . 18
Ga6 Au2 Ga2 142.8(3) 15_554 18
Au6 Au2 Ga2 142.8(3) 15_554 18
Ga6 Au2 Ga2 142.8(3) 17_665 18
Au6 Au2 Ga2 142.8(3) 17_665 18
Ga3 Au2 Ga2 8.5(18) 18 18
Au3 Au2 Ga2 8.5(18) 18 18
Au2 Au2 Ga2 0.000(1) 18 18
Ga5 Au3 Au5 0.0 3_755 3_755
Ga5 Au3 Ga5 86(3) 3_755 4_565
Au5 Au3 Ga5 86(3) 3_755 4_565
Ga5 Au3 Au5 85.8 3_755 4_565
Au5 Au3 Au5 86(3) 3_755 4_565
Ga5 Au3 Au5 0.0 4_565 4_565
Ga5 Au3 Au4 137.1(16) 3_755 .
Au5 Au3 Au4 137.1(16) 3_755 .
Ga5 Au3 Au4 137.1(16) 4_565 .
Au5 Au3 Au4 137.1(16) 4_565 .
Ga5 Au3 Ga3 80.6(9) 3_755 18
Au5 Au3 Ga3 80.6(9) 3_755 18
Ga5 Au3 Ga3 80.6(9) 4_565 18
Au5 Au3 Ga3 80.6(9) 4_565 18
Au4 Au3 Ga3 102.7(7) . 18
Ga5 Au3 Au3 80.6(9) 3_755 18
Au5 Au3 Au3 80.6(9) 3_755 18
Ga5 Au3 Au3 80.6(9) 4_565 18
Au5 Au3 Au3 80.6(9) 4_565 18
Au4 Au3 Au3 102.7(7) . 18
Ga3 Au3 Au3 0.0 18 18
Ga5 Au3 Au2 86.8(15) 3_755 18
Au5 Au3 Au2 86.8(15) 3_755 18
Ga5 Au3 Au2 86.8(15) 4_565 18
Au5 Au3 Au2 86.8(15) 4_565 18
Au4 Au3 Au2 94(2) . 18
Ga3 Au3 Au2 8.5(18) 18 18
Au3 Au3 Au2 8.5(18) 18 18
Ga5 Au3 Ga2 86.8(15) 3_755 18
Au5 Au3 Ga2 86.8(15) 3_755 18
Ga5 Au3 Ga2 86.8(15) 4_565 18
Au5 Au3 Ga2 86.8(15) 4_565 18
Au4 Au3 Ga2 94(2) . 18
Ga3 Au3 Ga2 8.5(18) 18 18
Au3 Au3 Ga2 8.5(18) 18 18
Au2 Au3 Ga2 0.000(1) 18 18
Ga5 Au3 Ga6 131(2) 3_755 15_554
Au5 Au3 Ga6 131(2) 3_755 15_554
Ga5 Au3 Ga6 82.2(9) 4_565 15_554
Au5 Au3 Ga6 82.2(9) 4_565 15_554
Au4 Au3 Ga6 69(2) . 15_554
Ga3 Au3 Ga6 142.1(4) 18 15_554
Au3 Au3 Ga6 142.1(4) 18 15_554
Au2 Au3 Ga6 138.9(15) 18 15_554
Ga2 Au3 Ga6 138.9(15) 18 15_554
Ga5 Au3 Au6 131(2) 3_755 15_554
Au5 Au3 Au6 131(2) 3_755 15_554
Ga5 Au3 Au6 82.2(9) 4_565 15_554
Au5 Au3 Au6 82.2(9) 4_565 15_554
Au4 Au3 Au6 69(2) . 15_554
Ga3 Au3 Au6 142.1(4) 18 15_554
Au3 Au3 Au6 142.1(4) 18 15_554
Au2 Au3 Au6 138.9(15) 18 15_554
Ga2 Au3 Au6 138.9(15) 18 15_554
Ga6 Au3 Au6 0.0 15_554 15_554
Au5 Au4 Au2 102.5(11) . .
Au5 Au4 Au3 103.7(10) . .
Au2 Au4 Au3 1.2(13) . .
Au5 Au4 Ga5 16.6 . 18
Au2 Au4 Ga5 86.0(8) . 18
Au3 Au4 Ga5 87.1(8) . 18
Au5 Au4 Au5 16.6(6) . 18
Au2 Au4 Au5 86.0(8) . 18
Au3 Au4 Au5 87.1(8) . 18
Ga5 Au4 Au5 0.0 18 18
Au5 Au4 Ga6 114.5(4) . 13_554
Au2 Au4 Ga6 109.2(4) . 13_554
Au3 Au4 Ga6 108.5(4) . 13_554
Ga5 Au4 Ga6 121.30(16) 18 13_554
Au5 Au4 Ga6 121.30(16) 18 13_554
Au5 Au4 Au6 114.5(4) . 13_554
Au2 Au4 Au6 109.2(4) . 13_554
Au3 Au4 Au6 108.5(4) . 13_554
Ga5 Au4 Au6 121.30(16) 18 13_554
Au5 Au4 Au6 121.30(16) 18 13_554
Ga6 Au4 Au6 0.0 13_554 13_554
Au5 Au4 Ga6 114.5(4) . 20_665
Au2 Au4 Ga6 109.2(4) . 20_665
Au3 Au4 Ga6 108.5(4) . 20_665
Ga5 Au4 Ga6 121.30(16) 18 20_665
Au5 Au4 Ga6 121.30(16) 18 20_665
Ga6 Au4 Ga6 106.8(2) 13_554 20_665
Au6 Au4 Ga6 106.8(2) 13_554 20_665
Au5 Au4 Au6 114.5(4) . 20_665
Au2 Au4 Au6 109.2(4) . 20_665
Au3 Au4 Au6 108.5(4) . 20_665
Ga5 Au4 Au6 121.30(16) 18 20_665
Au5 Au4 Au6 121.30(16) 18 20_665
Ga6 Au4 Au6 106.8 13_554 20_665
Au6 Au4 Au6 106.8(2) 13_554 20_665
Ga6 Au4 Au6 0.0 20_665 20_665
Au4 Au5 Ga5 153.5(8) . 18
Au4 Au5 Au5 153.5(8) . 18
Ga5 Au5 Au5 0.0 18 18
Au4 Au5 Ga3 99.0(13) . 4_575
Ga5 Au5 Ga3 99.4(9) 18 4_575
Au5 Au5 Ga3 99.4(9) 18 4_575
Au4 Au5 Au3 99.0(13) . 4_575
Ga5 Au5 Au3 99.4(9) 18 4_575
Au5 Au5 Au3 99.4(9) 18 4_575
Ga3 Au5 Au3 0.0 4_575 4_575
Au4 Au5 Ga3 99.0(13) . 3_655
Ga5 Au5 Ga3 99.4(9) 18 3_655
Au5 Au5 Ga3 99.4(9) 18 3_655
Ga3 Au5 Ga3 91(3) 4_575 3_655
Au3 Au5 Ga3 91(3) 4_575 3_655
Au4 Au5 Au3 99.0(13) . 3_655
Ga5 Au5 Au3 99.4(9) 18 3_655
Au5 Au5 Au3 99.4(9) 18 3_655
Ga3 Au5 Au3 91.2 4_575 3_655
Au3 Au5 Au3 91(3) 4_575 3_655
Ga3 Au5 Au3 0.0 3_655 3_655
Au4 Au5 Au2 53.8(9) . .
Ga5 Au5 Au2 99.8(6) 18 .
Au5 Au5 Au2 99.8(6) 18 .
Ga3 Au5 Au2 130.0(16) 4_575 .
Au3 Au5 Au2 130.0(16) 4_575 .
Ga3 Au5 Au2 130.0(16) 3_655 .
Au3 Au5 Au2 130.0(16) 3_655 .
Au4 Au5 Ga2 97.2(8) . 4_575
Ga5 Au5 Ga2 99.3(7) 18 4_575
Au5 Au5 Ga2 99.3(7) 18 4_575
Ga3 Au5 Ga2 5.7(14) 4_575 4_575
Au3 Au5 Ga2 5.7(14) 4_575 4_575
Ga3 Au5 Ga2 96.8(19) 3_655 4_575
Au3 Au5 Ga2 96.8(19) 3_655 4_575
Au2 Au5 Ga2 124.7 . 4_575
Au4 Au5 Au2 97.2(8) . 4_575
Ga5 Au5 Au2 99.3(7) 18 4_575
Au5 Au5 Au2 99.3(7) 18 4_575
Ga3 Au5 Au2 5.7(14) 4_575 4_575
Au3 Au5 Au2 5.7(14) 4_575 4_575
Ga3 Au5 Au2 96.8(19) 3_655 4_575
Au3 Au5 Au2 96.8(19) 3_655 4_575
Au2 Au5 Au2 124.7(6) . 4_575
Ga2 Au5 Au2 0.0 4_575 4_575
Ga6 Au6 Au6 0.0 3 3
Ga6 Au6 Ga6 90.0 3 4
Au6 Au6 Ga6 90.0 3 4
Ga6 Au6 Au6 90.0 3 4
Au6 Au6 Au6 90.0 3 4
Ga6 Au6 Au6 0.0 4 4
Ga6 Au6 Ga2 124.9(3) 3 17_665
Au6 Au6 Ga2 124.9(3) 3 17_665
Ga6 Au6 Ga2 101.2(6) 4 17_665
Au6 Au6 Ga2 101.2(6) 4 17_665
Ga6 Au6 Au2 124.9(3) 3 17_665
Au6 Au6 Au2 124.9(3) 3 17_665
Ga6 Au6 Au2 101.2(6) 4 17_665
Au6 Au6 Au2 101.2(6) 4 17_665
Ga2 Au6 Au2 0.0 17_665 17_665
Ga6 Au6 Ga3 121.2(11) 3 17_665
Au6 Au6 Ga3 121.2(11) 3 17_665
Ga6 Au6 Ga3 109.2(19) 4 17_665
Au6 Au6 Ga3 109.2(19) 4 17_665
Ga2 Au6 Ga3 8.3(16) 17_665 17_665
Au2 Au6 Ga3 8.3(16) 17_665 17_665
Ga6 Au6 Au3 121.2(11) 3 17_665
Au6 Au6 Au3 121.2(11) 3 17_665
Ga6 Au6 Au3 109.2(19) 4 17_665
Au6 Au6 Au3 109.2(19) 4 17_665
Ga2 Au6 Au3 8.3(16) 17_665 17_665
Au2 Au6 Au3 8.3(16) 17_665 17_665
Ga3 Au6 Au3 0.0 17_665 17_665
Ga6 Au6 Ga4 66.64(19) 3 19_465
Au6 Au6 Ga4 66.64(19) 3 19_465
Ga6 Au6 Ga4 136.55(13) 4 19_465
Au6 Au6 Ga4 136.55(13) 4 19_465
Ga2 Au6 Ga4 68.8(5) 17_665 19_465
Au2 Au6 Ga4 68.8(5) 17_665 19_465
Ga3 Au6 Ga4 61.5(18) 17_665 19_465
Au3 Au6 Ga4 61.5(18) 17_665 19_465
Ga6 Au6 Au4 66.64(19) 3 19_465
Au6 Au6 Au4 66.64(19) 3 19_465
Ga6 Au6 Au4 136.55(13) 4 19_465
Au6 Au6 Au4 136.55(13) 4 19_465
Ga2 Au6 Au4 68.8(5) 17_665 19_465
Au2 Au6 Au4 68.8(5) 17_665 19_465
Ga3 Au6 Au4 61.5(18) 17_665 19_465
Au3 Au6 Au4 61.5(18) 17_665 19_465
Ga4 Au6 Au4 0.0 19_465 19_465
Ga6 Au6 Ga7 118.78(13) 3 25
Au6 Au6 Ga7 118.78(13) 3 25
Ga6 Au6 Ga7 112.48(16) 4 25
Au6 Au6 Ga7 112.48(16) 4 25
Ga2 Au6 Ga7 106.2(4) 17_665 25
Au2 Au6 Ga7 106.2(4) 17_665 25
Ga3 Au6 Ga7 104.3(5) 17_665 25
Au3 Au6 Ga7 104.3(5) 17_665 25
Ga4 Au6 Ga7 110.89(19) 19_465 25
Au4 Au6 Ga7 110.89(19) 19_465 25
Ga6 Au6 Au1 67.17(14) 3 3
Au6 Au6 Au1 67.17(14) 3 3
Ga6 Au6 Au1 135.43(8) 4 3
Au6 Au6 Au1 135.43(8) 4 3
Ga2 Au6 Au1 123.3(6) 17_665 3
Au2 Au6 Au1 123.3(6) 17_665 3
Ga3 Au6 Au1 115.4(19) 17_665 3
Au3 Au6 Au1 115.4(19) 17_665 3
Ga4 Au6 Au1 69.98(14) 19_465 3
Au4 Au6 Au1 69.98(14) 19_465 3
Ga7 Au6 Au1 56.85(11) 25 3
Au1 Ga7 Au1 104.73(19) 27 28_545
Au1 Ga7 Au1 108.79(15) 27 .
Au1 Ga7 Au1 108.79(15) 28_545 .
Au1 Ga7 Au1 121.59(13) 27 25
Au1 Ga7 Au1 121.59(13) 28_545 25
Au1 Ga7 Au1 89.09(17) . 25
Au1 Ga7 Ga6 62.41(11) 27 25
Au1 Ga7 Ga6 115.4(2) 28_545 25
Au1 Ga7 Ga6 135.79(15) . 25
Au1 Ga7 Ga6 66.41(14) 25 25
Au1 Ga7 Au6 62.41(11) 27 25
Au1 Ga7 Au6 115.4(2) 28_545 25
Au1 Ga7 Au6 135.79(15) . 25
Au1 Ga7 Au6 66.41(14) 25 25
Ga6 Ga7 Au6 0.0 25 25
Au1 Ga7 Ga6 115.4(2) 27 7
Au1 Ga7 Ga6 62.41(11) 28_545 7
Au1 Ga7 Ga6 135.79(15) . 7
Au1 Ga7 Ga6 66.41(14) 25 7
Ga6 Ga7 Ga6 68.52(19) 25 7
Au6 Ga7 Ga6 68.52(19) 25 7
Au1 Ga7 Au6 115.4(2) 27 7
Au1 Ga7 Au6 62.41(11) 28_545 7
Au1 Ga7 Au6 135.79(15) . 7
Au1 Ga7 Au6 66.41(14) 25 7
Ga6 Ga7 Au6 68.5 25 7
Au6 Ga7 Au6 68.52(19) 25 7
Ga6 Ga7 Au6 0.0 7 7
Au1 Ga7 Ga7 104.49(11) 27 28_545
Au1 Ga7 Ga7 55.87(14) 28_545 28_545
Au1 Ga7 Ga7 55.76(18) . 28_545
Au1 Ga7 Ga7 129.78(17) 25 28_545
Ga6 Ga7 Ga7 163.5(2) 25 28_545
Au6 Ga7 Ga7 163.5(2) 25 28_545
Ga6 Ga7 Ga7 112.45(17) 7 28_545
Au6 Ga7 Ga7 112.45(17) 7 28_545
Au1 Ga7 Ga7 55.87(14) 27 27
Au1 Ga7 Ga7 104.49(12) 28_545 27
Au1 Ga7 Ga7 55.76(18) . 27
Au1 Ga7 Ga7 129.78(17) 25 27
Ga6 Ga7 Ga7 112.45(17) 25 27
Au6 Ga7 Ga7 112.45(17) 25 27
Ga6 Ga7 Ga7 163.5(2) 7 27
Au6 Ga7 Ga7 163.5(2) 7 27
Ga7 Ga7 Ga7 61.6(2) 28_545 27
Au1 Ga7 Ba1 170.20(19) 27 .
Au1 Ga7 Ba1 68.42(4) 28_545 .
Au1 Ga7 Ba1 68.39(9) . .
Au1 Ga7 Ba1 68.14(9) 25 .
Ga6 Ga7 Ba1 126.45(18) 25 .
Au6 Ga7 Ba1 126.45(18) 25 .
Ga6 Ga7 Ba1 68.41(8) 7 .
Au6 Ga7 Ba1 68.41(8) 7 .
Ga7 Ga7 Ba1 65.98(9) 28_545 .
Ga7 Ga7 Ba1 117.9(2) 27 .
Au1 Ga7 Ba1 68.42(4) 27 25
Au1 Ga7 Ba1 170.20(19) 28_545 25
Au1 Ga7 Ba1 68.39(9) . 25
Au1 Ga7 Ba1 68.14(9) 25 25
Ga6 Ga7 Ba1 68.41(8) 25 25
Au6 Ga7 Ba1 68.41(8) 25 25
Ga6 Ga7 Ba1 126.45(18) 7 25
Au6 Ga7 Ba1 126.45(18) 7 25
Ga7 Ga7 Ba1 117.9(2) 28_545 25
Ga7 Ga7 Ba1 65.98(9) 27 25
Ba1 Ga7 Ba1 117.39(14) . 25

loop_
_geom_bond_atom_site_label_1
_geom_bond_atom_site_label_2
_geom_bond_distance
_geom_bond_site_symmetry_2
Ba1 Au1 3.6154(10) .
Ba1 Au1 3.6154(10) 2
Ba1 Au1 3.6154(10) 25
Ba1 Au1 3.6154(10) 28_545
Ba1 Au1 3.6154(10) 4
Ba1 Au1 3.6154(10) 26_445
Ba1 Au1 3.6154(10) 27_455
Ba1 Au1 3.6154(10) 3
Ba1 Ga7 3.631(3) .
Ba1 Ga7 3.631(3) 26_445
Ba1 Ga7 3.631(3) 25
Ba1 Ga7 3.631(3) 27_455
Ba2 Ga2 3.514(14) 18
Ba2 Ga2 3.514(14) 2_665
Ba2 Au2 3.514(14) 18
Ba2 Au2 3.514(14) 2_665
Ba2 Ga2 3.514(14) 17_665
Ba2 Au2 3.514(14) 17_665
Ba2 Ga2 3.514(14) 20_655
Ba2 Ga2 3.514(14) 4_565
Ba2 Au2 3.514(14) 20_655
Ba2 Au2 3.514(14) 4_565
Ba2 Ga2 3.514(14) 19_565
Ba2 Ga2 3.514(14) 3_655
Au1 Ga7 2.629(4) 27
Au1 Ga7 2.629(4) 28_545
Au1 Ga7 2.632(6) .
Au1 Ga7 2.662(6) 25
Au1 Ga6 2.783(3) 4
Au1 Au6 2.783(3) 4
Au1 Ga6 2.783(3) 29
Au1 Au6 2.783(3) 29
Au1 Ga6 2.959(4) 31
Au1 Au6 2.959(4) 31
Au1 Au6 2.959(4) .
Au2 Au4 2.10(3) .
Au2 Au5 2.54(3) .
Au2 Ga6 2.558(19) 15_554
Au2 Au6 2.558(19) 15_554
Au2 Ga6 2.558(19) 17_665
Au2 Au6 2.558(19) 17_665
Au2 Ga3 2.584(11) 18
Au2 Au3 2.584(11) 18
Au2 Au2 2.60(5) 18
Au2 Ga2 2.60(5) 18
Au3 Ga5 2.38(7) 3_755
Au3 Au5 2.38(7) 3_755
Au3 Ga5 2.38(7) 4_565
Au3 Au5 2.38(7) 4_565
Au3 Au4 2.48(10) .
Au3 Ga3 2.51(7) 18
Au3 Au3 2.51(7) 18
Au3 Au2 2.584(11) 18
Au3 Ga2 2.584(11) 18
Au3 Ga6 2.64(4) 15_554
Au3 Au6 2.64(4) 15_554
Au4 Au5 1.04(2) .
Au4 Ga5 2.71(2) 18
Au4 Au5 2.71(2) 18
Au4 Ga6 2.730(5) 13_554
Au4 Au6 2.730(5) 13_554
Au4 Ga6 2.730(5) 20_665
Au4 Au6 2.730(5) 20_665
Au5 Ga5 1.74(4) 18
Au5 Au5 1.74(4) 18
Au5 Ga3 2.38(7) 4_575
Au5 Au3 2.38(7) 4_575
Au5 Ga3 2.38(7) 3_655
Au5 Au3 2.38(7) 3_655
Au5 Ga2 2.67(2) 4_575
Au5 Au2 2.67(2) 4_575
Au6 Ga6 2.555(5) 3
Au6 Au6 2.555(5) 3
Au6 Ga6 2.555(5) 4
Au6 Au6 2.555(5) 4
Au6 Ga2 2.558(19) 17_665
Au6 Au2 2.558(19) 17_665
Au6 Ga3 2.64(4) 17_665
Au6 Au3 2.64(4) 17_665
Au6 Ga4 2.730(5) 19_465
Au6 Au4 2.730(5) 19_465
Au6 Ga7 2.739(6) 25
Au6 Au1 2.783(3) 3
Ga7 Au1 2.629(4) 27
Ga7 Au1 2.629(4) 28_545
Ga7 Au1 2.662(6) 25
Ga7 Ga6 2.739(6) 25
Ga7 Au6 2.739(6) 25
Ga7 Ga6 2.739(6) 7
Ga7 Au6 2.739(6) 7
Ga7 Ga7 2.956(10) 28_545
Ga7 Ga7 2.956(10) 27
Ga7 Ba1 3.631(3) 25
